data_5000239
loop_
_publ_author_name
'Jim\'enez, Jorge I.'
'Yoshida, Wesley Y.'
'Scheuer, Paul J.'
'Lobkovsky, Emil'
'Clardy, Jon'
'Kelly, Michelle'

_publ_section_title
;
 Honulactones: New Bishomoscalarane Sesterterpenes from the
 Indonesian Sponge Strepsichordaia aliena
;
_journal_issue 21
_journal_name_full 'Journal of Organic Chemistry'
_journal_page_first 6837
_journal_page_last 6840
_journal_paper_doi 10.1021/jo991924b
_journal_volume 65
_journal_year 2000
_chemical_formula_sum 'C33 H50 O7'
_space_group_IT_number 19
_symmetry_cell_setting orthorhombic
_symmetry_Int_Tables_number 19
_symmetry_space_group_name_Hall 'P 2ac 2ab'
_symmetry_space_group_name_H-M 'P 21 21 21'
_cell_angle_alpha 90
_cell_angle_beta 90
_cell_angle_gamma 90
_cell_formula_units_Z 4
_cell_length_a 7.5059(1)
_cell_length_b 14.1990(3)
_cell_length_c 28.7786(1)
_cod_database_code 5000239

loop_
_symmetry_equiv_pos_site_id
_symmetry_equiv_pos_as_xyz
1 x,y,z
2 1/2-x,-y,1/2+z
3 1/2+x,1/2-y,-z
4 -x,1/2+y,1/2-z

loop_
_atom_site_label
_atom_site_type_symbol
_atom_site_fract_x
_atom_site_fract_y
_atom_site_fract_z
O1 O 0.2077(5) -0.0889(3) 1.0775(1)
O2 O -0.0552(5) -0.0958(3) 1.0410(1)
O3 O 0.4325(5) 0.1339(3) 0.7006(1)
O4 O 0.3011(12) -0.0064(4) 0.6808(2)
O5 O 0.0676(4) 0.0685(2) 0.9658(1)
O6 O -0.2135(6) 0.1074(3) 0.9826(2)
O7 O -0.1602(13) 0.1881(9) 1.0833(3)
C1 C -0.0239(6) 0.1735(3) 0.8265(2)
C2 C -0.0344(6) 0.2450(4) 0.7863(2)
C3 C 0.1458(7) 0.2885(3) 0.7775(2)
C4 C 0.2934(6) 0.2166(3) 0.7651(1)
C5 C 0.2948(6) 0.1411(3) 0.8048(1)
C6 C 0.4397(5) 0.0653(3) 0.8006(1)
C7 C 0.4703(5) 0.0151(3) 0.8472(1)
C8 C 0.3005(6) -0.0313(3) 0.8668(1)
C9 C 0.1494(5) 0.0441(3) 0.8659(1)
C10 C 0.1137(5) 0.0945(3) 0.8184(1)
C11 C -0.0199(5) 0.0071(3) 0.8901(1)
C12 C 0.0147(5) -0.0163(3) 0.9410(1)
C13 C 0.1671(5) -0.0881(3) 0.9472(1)
C14 C 0.3334(5) -0.0519(3) 0.9199(1)
C15 C 0.4963(6) -0.1135(3) 0.9312(1)
C16 C 0.5519(6) -0.0964(3) 0.9826(2)
C17 C 0.3929(6) -0.0937(3) 1.0125(1)
C18 C 0.2240(6) -0.0906(3) 0.9980(1)
C19 C 0.4683(7) 0.2717(4) 0.7661(2)
C20 C 0.2637(6) 0.1740(4) 0.7162(2)
C21 C 0.2653(6) -0.1212(3) 0.8389(1)
C22 C 0.0333(6) 0.0272(4) 0.7822(1)
C23 C 0.0959(6) -0.1865(3) 0.9352(1)
C24 C 0.3953(6) -0.0876(4) 1.0649(2)
C25 C 0.1067(6) -0.0919(3) 1.0389(2)
C26 C 0.4833(9) 0.0018(6) 1.0826(2)
C27 C 0.2103(9) 0.2430(4) 0.6783(2)
C28 C 0.4297(13) 0.0424(7) 0.6814(2)
C29 C 0.6078(16) 0.0178(9) 0.6636(3)
C30 C -0.0555(8) 0.1213(4) 0.9852(2)
C31 C 0.0271(13) 0.1973(5) 1.0142(3)
C32 C 0.0327(21) 0.1657(7) 1.0691(4)
C33 C 0.1369(27) 0.2303(9) 1.0981(4)
H1 H -0.2288(13) 0.1546(9) 1.0686(3)
H2 H -0.1404(6) 0.1453(3) 0.8309(2)
H3 H 0.0065(6) 0.2067(3) 0.8549(2)
H4 H -0.0756(6) 0.2135(4) 0.7584(2)
H5 H -0.1193(6) 0.2940(4) 0.7941(2)
H6 H 0.1820(7) 0.3230(3) 0.8050(2)
H7 H 0.1350(7) 0.3333(3) 0.7522(2)
H8 H 0.3289(6) 0.1768(3) 0.8326(1)
H9 H 0.5501(5) 0.0943(3) 0.7905(1)
H10 H 0.4046(5) 0.0196(3) 0.7773(1)
H11 H 0.5149(5) 0.0603(3) 0.8696(1)
H12 H 0.5609(5) -0.0329(3) 0.8430(1)
H13 H 0.1926(5) 0.0943(3) 0.8864(1)
H14 H -0.1129(5) 0.0543(3) 0.8881(1)
H15 H -0.0614(5) -0.0490(3) 0.8742(1)
H16 H -0.0944(5) -0.0416(3) 0.9550(1)
H17 H 0.3605(5) 0.0096(3) 0.9336(1)
H18 H 0.5941(6) -0.0975(3) 0.9107(1)
H19 H 0.4670(6) -0.1794(3) 0.9267(1)
H20 H 0.6307(6) -0.1464(3) 0.9928(2)
H21 H 0.6157(6) -0.0372(3) 0.9851(2)
H22 H 0.4859(7) 0.2980(4) 0.7965(2)
H23 H 0.4635(7) 0.3216(4) 0.7436(2)
H24 H 0.5653(7) 0.2303(4) 0.7588(2)
H25 H 0.1743(6) 0.1238(4) 0.7182(2)
H26 H 0.1598(6) -0.1514(3) 0.8505(1)
H27 H 0.3649(6) -0.1631(3) 0.8420(1)
H28 H 0.2490(6) -0.1055(3) 0.8067(1)
H29 H 0.1154(6) -0.0232(4) 0.7762(1)
H30 H 0.0108(6) 0.0610(4) 0.7539(1)
H31 H -0.0764(6) 0.0018(4) 0.7938(1)
H32 H 0.0584(6) -0.1877(3) 0.9033(1)
H33 H -0.0035(6) -0.2011(3) 0.9549(1)
H34 H 0.1883(6) -0.2323(3) 0.9398(1)
H35 H 0.4555(6) -0.1429(4) 1.0779(2)
H36 H 0.4814(9) 0.0022(6) 1.1159(2)
H37 H 0.4197(9) 0.0556(6) 1.0711(2)
H38 H 0.6044(9) 0.0041(6) 1.0719(2)
H39 H 0.1952(9) 0.2097(4) 0.6496(2)
H40 H 0.3017(9) 0.2897(4) 0.6748(2)
H41 H 0.1004(9) 0.2731(4) 0.6867(2)
H42 H 0.6874(16) 0.0698(9) 0.6683(3)
H43 H 0.6001(16) 0.0040(9) 0.6310(3)
H44 H 0.6518(16) -0.0364(9) 0.6799(3)
H45 H -0.0415(13) 0.2549(5) 1.0110(3)
H46 H 0.1472(13) 0.2096(5) 1.0033(3)
H47 H 0.0648(21) 0.0994(7) 1.0736(4)
H48 H 0.1355(27) 0.2086(9) 1.1297(4)
H49 H 0.0858(27) 0.2922(9) 1.0965(4)
H50 H 0.2575(27) 0.2323(9) 1.0871(4)

loop_
_atom_type_symbol
_atom_type_radius_bond
C 0.68
H 0.23
O 0.68
